data_4117034
loop_
_publ_author_name
'Richard Gilardi'
'J. Flippen-Anderson'
'Clifford George'
'Ray J. Butcher'

_publ_contact_author
;
    Richard Gilardi
    Laboratory for the Structure of Matter
    Naval Research Laboratory
    Washington DC 20375-5341
;
_publ_contact_author_email gilardi@roentgen.nrl.navy.mil
_publ_contact_author_fax '202 767 6874'
_publ_contact_author_phone '202 767 3463'
_publ_section_title
;
 A New Class of Flexible Energetic Salts: The Crystal Structures of the
 Ammonium, Lithium, Potassium, and Cesium Salts of Dinitramide
;
_journal_name_full 'Journal of the American Chemical Society'
_journal_page_first 9411
_journal_page_last 9416
_journal_paper_doi 10.1021/ja9709280
_journal_volume 119
_journal_year 1997
_chemical_formula_sum 'Cs N3 O4'
_chemical_formula_weight 238.94
_chemical_name_systematic
; 
 ? 
;
_space_group_IT_number 29
_symmetry_cell_setting orthorhombic
_symmetry_space_group_name_Hall 'P -2bc -2c'
_symmetry_space_group_name_H-M 'P c 21 b'
_atom_sites_solution_hydrogens geom
_atom_sites_solution_primary direct
_atom_sites_solution_secondary difmap
_audit_creation_method SHELXL
_cell_angle_alpha 90.00
_cell_angle_beta 90.00
_cell_angle_gamma 90.00
_cell_formula_units_Z 8
_cell_length_a 7.740(2)
_cell_length_b 9.059(2)
_cell_length_c 14.818(4)
_cell_measurement_reflns_used 30
_cell_measurement_temperature 233(2)
_cell_measurement_theta_max 18.2
_cell_measurement_theta_min 11.2
_cell_volume 1039.0(5)
_computing_cell_refinement 'Siemens P3 software'
_computing_data_collection 'Siemens P3 software'
_computing_data_reduction 'Siemens XDISK'
_computing_molecular_graphics 'Siemens SHELXTL'
_computing_publication_material 'Siemens SHELXTL'
_computing_structure_refinement 'SHELXL-93 (Sheldrick, 1993)'
_computing_structure_solution 'SHELXS-86 (Sheldrick, 1990)'
_diffrn_ambient_temperature 233(2)
_diffrn_measurement_device 'Siemens R3/mV '
_diffrn_measurement_method '\w scans'
_diffrn_radiation_monochromator graphite
_diffrn_radiation_source 'fine-focus sealed tube'
_diffrn_radiation_type MoK\a
_diffrn_radiation_wavelength 0.71073
_diffrn_reflns_av_R_equivalents 0.0149
_diffrn_reflns_av_sigmaI/netI 0.0165
_diffrn_reflns_limit_h_max 9
_diffrn_reflns_limit_h_min 0
_diffrn_reflns_limit_k_max 11
_diffrn_reflns_limit_k_min 0
_diffrn_reflns_limit_l_max 18
_diffrn_reflns_limit_l_min -1
_diffrn_reflns_number 1185
_diffrn_reflns_theta_max 26.05
_diffrn_reflns_theta_min 2.63
_diffrn_standards_decay_% 2.3
_diffrn_standards_interval_count 97
_diffrn_standards_number 3
_exptl_absorpt_coefficient_mu 7.060
_exptl_absorpt_correction_T_max 0.9783
_exptl_absorpt_correction_T_min 0.5772
_exptl_absorpt_correction_type semi-empirical
_exptl_crystal_colour colorless
_exptl_crystal_density_diffrn 3.055
_exptl_crystal_description parallelepiped
_exptl_crystal_F_000 864
_exptl_crystal_size_max 0.38
_exptl_crystal_size_mid 0.14
_exptl_crystal_size_min 0.12
_refine_diff_density_max 0.592
_refine_diff_density_min -0.977
_refine_diff_density_rms 0.094
_refine_ls_abs_structure_details 'Flack H D (1983), Acta Cryst. A39, 876-881'
_refine_ls_abs_structure_Flack 0.12(7)
_refine_ls_extinction_coef 0.0014(2)
_refine_ls_extinction_expression Fc^*^=kFc[1+0.001xFc^2^\l^3^/sin(2\q)]^-1/4^
_refine_ls_extinction_method SHELXL
_refine_ls_goodness_of_fit_all 1.086
_refine_ls_goodness_of_fit_obs 1.097
_refine_ls_matrix_type full
_refine_ls_number_parameters 147
_refine_ls_number_reflns 1088
_refine_ls_number_restraints 1
_refine_ls_restrained_S_all 1.269
_refine_ls_restrained_S_obs 1.096
_refine_ls_R_factor_all 0.0197
_refine_ls_R_factor_obs 0.0169
_refine_ls_shift/esd_max 0.001
_refine_ls_shift/esd_mean 0.000
_refine_ls_structure_factor_coef Fsqd
_refine_ls_weighting_details 'w=1/[\s^2^(Fo^2^)+(0.0276P)^2^+0.0676P] where P=(Fo^2^+2Fc^2^)/3'
_refine_ls_weighting_scheme calc
_refine_ls_wR_factor_all 0.0492
_refine_ls_wR_factor_obs 0.0416
_reflns_number_observed 1053
_reflns_number_total 1102
_reflns_observed_criterion >2sigma(I)
_cod_data_source_file ja9709280_4.cif
_cod_data_source_block sri11ltz
_cod_depositor_comments
;
The following automatic conversions were performed:

'_refine_ls_weighting_scheme' value 'calc
w=1/[\s^2^(Fo^2^)+(0.0276P)^2^+0.0676P] where P=(Fo^2^+2Fc^2^)/3' was
changed to 'calc'. New tag '_refine_ls_weighting_details' was
created. The value of the new tag was set to
'w=1/[\s^2^(Fo^2^)+(0.0276P)^2^+0.0676P] where P=(Fo^2^+2Fc^2^)/3'.

Automatic conversion script
Id: cif_fix_values 3143 2015-03-26 13:38:13Z robertas 
;
_cod_original_cell_volume 1038.9(4)
_cod_database_code 4117034

loop_
_symmetry_equiv_pos_as_xyz
'x, y, z'
'-x, y, z+1/2'
'x, y+1/2, -z+1/2'
'-x, y+1/2, -z'

loop_
_atom_site_aniso_label
_atom_site_aniso_U_11
_atom_site_aniso_U_22
_atom_site_aniso_U_33
_atom_site_aniso_U_23
_atom_site_aniso_U_13
_atom_site_aniso_U_12
Cs1 0.0276(2) 0.0282(2) 0.0212(2) 0.00115(15) 0.00121(12) 0.0015(2)
Cs2 0.0333(2) 0.0294(2) 0.0208(2) 0.0013(2) -0.00019(13) -0.0054(2)
N11 0.031(2) 0.031(3) 0.025(2) 0.000(3) 0.004(2) 0.003(2)
N12 0.034(3) 0.031(3) 0.029(3) 0.001(2) 0.000(2) 0.000(2)
N13 0.027(2) 0.031(3) 0.023(3) -0.005(2) 0.000(2) -0.001(2)
O12A 0.043(2) 0.032(2) 0.074(4) -0.007(2) 0.008(3) -0.013(2)
O12B 0.041(2) 0.036(2) 0.032(2) 0.001(2) 0.011(2) 0.005(2)
O13A 0.056(3) 0.034(2) 0.038(3) -0.015(2) 0.002(2) 0.008(2)
O13B 0.064(3) 0.037(3) 0.037(3) -0.007(2) 0.024(3) -0.016(3)
N21 0.035(2) 0.030(3) 0.033(3) 0.001(2) -0.007(2) 0.006(2)
N22 0.027(2) 0.024(2) 0.032(3) -0.001(2) 0.004(2) -0.003(2)
N23 0.036(3) 0.020(2) 0.026(3) -0.003(2) -0.004(2) -0.001(2)
O22B 0.039(2) 0.033(2) 0.022(2) -0.003(2) -0.003(2) 0.000(2)
O22A 0.033(2) 0.037(2) 0.062(3) -0.002(2) 0.015(2) 0.010(2)
O23B 0.048(2) 0.035(2) 0.025(2) 0.005(2) -0.004(2) 0.013(2)
O23A 0.069(3) 0.039(3) 0.020(2) -0.004(2) 0.002(2) 0.001(2)

loop_
_atom_site_label
_atom_site_type_symbol
_atom_site_fract_x
_atom_site_fract_y
_atom_site_fract_z
_atom_site_U_iso_or_equiv
_atom_site_thermal_displace_type
_atom_site_occupancy
_atom_site_calc_flag
Cs1 Cs 0.92600(4) 0.36710(3) 0.84417(2) 0.02568(11) Uani 1 d
Cs2 Cs 0.57519(4) 0.46000(5) 0.53919(2) 0.02784(12) Uani 1 d
N11 N 0.1588(6) 0.3694(7) 0.5597(3) 0.0289(10) Uani 1 d
N12 N 0.1049(7) 0.4920(7) 0.6067(4) 0.0313(12) Uani 1 d
N13 N 0.0916(6) 0.2390(7) 0.5887(4) 0.0269(11) Uani 1 d
O12A O 0.2015(6) 0.5987(6) 0.5971(4) 0.0500(13) Uani 1 d
O12B O -0.0360(6) 0.4994(6) 0.6468(3) 0.0361(11) Uani 1 d
O13A O 0.1179(7) 0.1371(6) 0.5354(3) 0.0428(11) Uani 1 d
O13B O 0.0204(7) 0.2200(6) 0.6624(3) 0.0463(14) Uani 1 d
N21 N 0.4571(6) 0.2605(7) 0.7120(4) 0.0325(11) Uani 1 d
N22 N 0.4368(6) 0.3056(7) 0.8005(4) 0.0276(11) Uani 1 d
N23 N 0.5732(6) 0.1490(6) 0.6990(4) 0.0274(11) Uani 1 d
O22B O 0.5361(5) 0.2701(6) 0.8631(3) 0.0313(9) Uani 1 d
O22A O 0.3173(5) 0.3919(6) 0.8102(3) 0.0437(11) Uani 1 d
O23B O 0.6342(6) 0.0693(6) 0.7581(3) 0.0358(10) Uani 1 d
O23A O 0.6096(7) 0.1304(6) 0.6182(3) 0.0423(11) Uani 1 d

loop_
_atom_type_symbol
_atom_type_description
_atom_type_scat_dispersion_real
_atom_type_scat_dispersion_imag
_atom_type_scat_source
N N 0.0061 0.0033 'International Tables Vol C Tables 4.2.6.8 and 6.1.1.4'
O O 0.0106 0.0060 'International Tables Vol C Tables 4.2.6.8 and 6.1.1.4'
Cs Cs -0.3680 2.1192 'International Tables Vol C Tables 4.2.6.8 and 6.1.1.4'

loop_
_geom_angle_atom_site_label_1
_geom_angle_atom_site_label_2
_geom_angle_atom_site_label_3
_geom_angle
N13 N11 N12 115.1(4)
O12A N12 O12B 123.1(6)
O12A N12 N11 113.0(5)
O12B N12 N11 123.4(5)
O13A N13 O13B 122.4(6)
O13A N13 N11 112.6(5)
O13B N13 N11 124.9(5)
N23 N21 N22 115.3(5)
O22A N22 O22B 123.1(6)
O22A N22 N21 112.8(5)
O22B N22 N21 124.0(5)
O23B N23 O23A 121.4(5)
O23B N23 N21 125.9(5)
O23A N23 N21 112.7(5)

loop_
_geom_bond_atom_site_label_1
_geom_bond_atom_site_label_2
_geom_bond_distance
_geom_bond_site_symmetry_2
Cs1 O22A 3.078(4) 1_655
Cs1 O13B 3.093(5) 1_655
Cs1 O22B 3.155(4) .
Cs1 O12B 3.174(5) 1_655
Cs1 N11 3.260(5) 2_655
Cs1 O23B 3.279(5) 3_556
Cs1 O13B 3.281(6) 3_656
Cs1 O12B 3.346(6) 3_646
Cs1 O12A 3.349(5) 3_646
Cs1 O13A 3.372(6) 3_656
Cs1 O23A 3.464(5) 3_556
Cs2 O13A 3.072(5) 4_656
Cs2 O23A 3.141(5) 4_656
Cs2 O22B 3.175(5) 3_556
Cs2 O23B 3.196(5) 3_556
Cs2 O23A 3.218(6) .
Cs2 O22B 3.242(4) 2_654
Cs2 N21 3.265(6) .
Cs2 O12A 3.268(5) .
Cs2 N11 3.339(5) .
Cs2 O12B 3.425(5) 1_655
N11 N13 1.360(8) .
N11 N12 1.377(8) .
N12 O12A 1.230(7) .
N12 O12B 1.244(7) .
N13 O13A 1.232(7) .
N13 O13B 1.235(7) .
N21 N23 1.366(7) .
N21 N22 1.383(7) .
N22 O22A 1.219(7) .
N22 O22B 1.246(7) .
N23 O23B 1.229(7) .
N23 O23A 1.241(7) .

loop_
_geom_torsion_atom_site_label_1
_geom_torsion_atom_site_label_2
_geom_torsion_atom_site_label_3
_geom_torsion_atom_site_label_4
_geom_torsion
_geom_torsion_site_symmetry_1
_geom_torsion_site_symmetry_4
O13A Cs2 N11 N13 157.9(4) 4_656 .
O23A Cs2 N11 N13 146.8(4) 4_656 .
O22B Cs2 N11 N13 -132.8(4) 3_556 .
O23B Cs2 N11 N13 -86.1(4) 3_556 .
O23A Cs2 N11 N13 -1.4(4) . .
O22B Cs2 N11 N13 81.2(4) 2_654 .
N21 Cs2 N11 N13 -38.5(4) . .
O12A Cs2 N11 N13 -142.6(5) . .
O12B Cs2 N11 N13 -58.6(5) 1_655 .
O22A Cs2 N11 N13 95.7(4) 2_654 .
N23 Cs2 N11 N13 -20.7(4) . .
O13A Cs2 N11 N12 -71.5(5) 4_656 .
O23A Cs2 N11 N12 -82.6(3) 4_656 .
O22B Cs2 N11 N12 -2.2(3) 3_556 .
O23B Cs2 N11 N12 44.5(3) 3_556 .
O23A Cs2 N11 N12 129.2(3) . .
O22B Cs2 N11 N12 -148.2(4) 2_654 .
N21 Cs2 N11 N12 92.1(3) . .
O12A Cs2 N11 N12 -12.0(3) . .
O12B Cs2 N11 N12 72.0(4) 1_655 .
O22A Cs2 N11 N12 -133.7(3) 2_654 .
N23 Cs2 N11 N12 109.9(3) . .
O13A Cs2 N11 Cs1 46.0(4) 4_656 2_654
O23A Cs2 N11 Cs1 34.9(2) 4_656 2_654
O22B Cs2 N11 Cs1 115.35(13) 3_556 2_654
O23B Cs2 N11 Cs1 161.99(13) 3_556 2_654
O23A Cs2 N11 Cs1 -113.28(15) . 2_654
O22B Cs2 N11 Cs1 -30.70(15) 2_654 2_654
N21 Cs2 N11 Cs1 -150.4(2) . 2_654
O12A Cs2 N11 Cs1 105.5(2) . 2_654
O12B Cs2 N11 Cs1 -170.5(2) 1_655 2_654
O22A Cs2 N11 Cs1 -16.1(2) 2_654 2_654
N23 Cs2 N11 Cs1 -132.6(2) . 2_654
N13 N11 N12 O12A 160.4(5) . .
Cs1 N11 N12 O12A -79.0(6) 2_654 .
Cs2 N11 N12 O12A 21.9(6) . .
N13 N11 N12 O12B -26.9(8) . .
Cs1 N11 N12 O12B 93.8(6) 2_654 .
Cs2 N11 N12 O12B -165.3(5) . .
N13 N11 N12 Cs1 -128.2(10) . 3_456
Cs1 N11 N12 Cs1 -7.5(13) 2_654 3_456
Cs2 N11 N12 Cs1 93.4(11) . 3_456
N13 N11 N12 Cs2 138.4(5) . .
Cs1 N11 N12 Cs2 -100.9(3) 2_654 .
Cs2 N11 N12 Cs2 0.0 . .
O13A Cs2 N12 O12A -17.1(5) 4_656 .
O23A Cs2 N12 O12A -64.0(4) 4_656 .
O22B Cs2 N12 O12A 22.1(4) 3_556 .
O23B Cs2 N12 O12A 68.9(4) 3_556 .
O23A Cs2 N12 O12A 154.6(4) . .
O22B Cs2 N12 O12A -125.6(4) 2_654 .
N21 Cs2 N12 O12A 127.3(5) . .
O12A Cs2 N12 O12A 0.0 . .
N11 Cs2 N12 O12A -155.6(7) . .
O12B Cs2 N12 O12A 73.4(5) 1_655 .
O22A Cs2 N12 O12A -102.5(4) 2_654 .
N23 Cs2 N12 O12A 138.0(5) . .
O13A Cs2 N12 O12B -108.9(17) 4_656 .
O23A Cs2 N12 O12B -155.9(18) 4_656 .
O22B Cs2 N12 O12B -69.7(18) 3_556 .
O23B Cs2 N12 O12B -22.9(18) 3_556 .
O23A Cs2 N12 O12B 62.8(18) . .
O22B Cs2 N12 O12B 142.6(18) 2_654 .
N21 Cs2 N12 O12B 35.5(17) . .
O12A Cs2 N12 O12B -91.8(18) . .
N11 Cs2 N12 O12B 112.6(18) . .
O12B Cs2 N12 O12B -18.4(18) 1_655 .
O22A Cs2 N12 O12B 165.7(17) 2_654 .
N23 Cs2 N12 O12B 46.2(18) . .
O13A Cs2 N12 N11 138.5(3) 4_656 .
O23A Cs2 N12 N11 91.5(3) 4_656 .
O22B Cs2 N12 N11 177.7(4) 3_556 .
O23B Cs2 N12 N11 -135.5(3) 3_556 .
O23A Cs2 N12 N11 -49.8(3) . .
O22B Cs2 N12 N11 30.0(3) 2_654 .
N21 Cs2 N12 N11 -77.1(3) . .
O12A Cs2 N12 N11 155.6(7) . .
N11 Cs2 N12 N11 0.0 . .
O12B Cs2 N12 N11 -131.0(3) 1_655 .
O22A Cs2 N12 N11 53.1(4) 2_654 .
N23 Cs2 N12 N11 -66.4(3) . .
O13A Cs2 N12 Cs1 -19.5(3) 4_656 3_456
O23A Cs2 N12 Cs1 -66.4(2) 4_656 3_456
O22B Cs2 N12 Cs1 19.7(2) 3_556 3_456
O23B Cs2 N12 Cs1 66.5(2) 3_556 3_456
O23A Cs2 N12 Cs1 152.2(2) . 3_456
O22B Cs2 N12 Cs1 -128.0(2) 2_654 3_456
N21 Cs2 N12 Cs1 124.9(2) . 3_456
O12A Cs2 N12 Cs1 -2.4(4) . 3_456
N11 Cs2 N12 Cs1 -158.0(4) . 3_456
O12B Cs2 N12 Cs1 71.0(3) 1_655 3_456
O22A Cs2 N12 Cs1 -104.9(2) 2_654 3_456
N23 Cs2 N12 Cs1 135.6(2) . 3_456
N12 N11 N13 O13A 167.7(5) . .
Cs1 N11 N13 O13A 40.2(5) 2_654 .
Cs2 N11 N13 O13A -68.5(6) . .
N12 N11 N13 O13B -16.3(8) . .
Cs1 N11 N13 O13B -143.8(5) 2_654 .
Cs2 N11 N13 O13B 107.6(6) . .
N12 N11 N13 Cs1 -178.6(1000) . 3_446
Cs1 N11 N13 Cs1 53.9(50) 2_654 3_446
Cs2 N11 N13 Cs1 -54.7(51) . 3_446
N12 N11 N13 Cs1 127.5(5) . 2_654
Cs1 N11 N13 Cs1 0.0 2_654 2_654
Cs2 N11 N13 Cs1 -108.6(4) . 2_654
O12B N12 O12A Cs2 164.1(5) . .
N11 N12 O12A Cs2 -23.1(6) . .
Cs1 N12 O12A Cs2 177.6(3) 3_456 .
Cs2 N12 O12A Cs2 0.0 . .
O12B N12 O12A Cs1 -13.5(7) . 3_456
N11 N12 O12A Cs1 159.3(4) . 3_456
Cs1 N12 O12A Cs1 0.0 3_456 3_456
Cs2 N12 O12A Cs1 -177.6(3) . 3_456
O13A Cs2 O12A N12 167.5(4) 4_656 .
O23A Cs2 O12A N12 109.9(5) 4_656 .
O22B Cs2 O12A N12 -154.4(5) 3_556 .
O23B Cs2 O12A N12 -107.8(5) 3_556 .
O23A Cs2 O12A N12 -27.0(5) . .
O22B Cs2 O12A N12 55.8(5) 2_654 .
N21 Cs2 O12A N12 -47.6(4) . .
N11 Cs2 O12A N12 13.9(4) . .
O12B Cs2 O12A N12 -121.6(4) 1_655 .
O22A Cs2 O12A N12 88.3(4) 2_654 .
N23 Cs2 O12A N12 -42.0(5) . .
O13A Cs2 O12A Cs1 -18.2(5) 4_656 3_456
O23A Cs2 O12A Cs1 -75.9(5) 4_656 3_456
O22B Cs2 O12A Cs1 19.8(4) 3_556 3_456
O23B Cs2 O12A Cs1 66.5(5) 3_556 3_456
O23A Cs2 O12A Cs1 147.3(4) . 3_456
O22B Cs2 O12A Cs1 -130.0(5) 2_654 3_456
N21 Cs2 O12A Cs1 126.7(5) . 3_456
N11 Cs2 O12A Cs1 -171.9(6) . 3_456
O12B Cs2 O12A Cs1 52.7(5) 1_655 3_456
O22A Cs2 O12A Cs1 -97.4(5) 2_654 3_456
N23 Cs2 O12A Cs1 132.2(5) . 3_456
O12A N12 O12B Cs1 -104.8(6) . 1_455
N11 N12 O12B Cs1 83.1(6) . 1_455
Cs1 N12 O12B Cs1 -118.3(4) 3_456 1_455
Cs2 N12 O12B Cs1 -21.8(20) . 1_455
O12A N12 O12B Cs1 13.5(7) . 3_456
N11 N12 O12B Cs1 -158.5(5) . 3_456
Cs1 N12 O12B Cs1 0.0 3_456 3_456
Cs2 N12 O12B Cs1 96.5(17) . 3_456
O12A N12 O12B Cs2 112.2(6) . 1_455
N11 N12 O12B Cs2 -59.8(7) . 1_455
Cs1 N12 O12B Cs2 98.7(3) 3_456 1_455
Cs2 N12 O12B Cs2 -164.7(15) . 1_455
O13B N13 O13A Cs2 -109.7(7) . 4_646
N11 N13 O13A Cs2 66.4(7) . 4_646
Cs1 N13 O13A Cs2 -112.5(6) 3_446 4_646
Cs1 N13 O13A Cs2 101.9(6) 2_654 4_646
O13B N13 O13A Cs1 2.8(6) . 3_446
N11 N13 O13A Cs1 178.9(4) . 3_446
Cs1 N13 O13A Cs1 0.0 3_446 3_446
Cs1 N13 O13A Cs1 -145.6(2) 2_654 3_446
O13B N13 O13A Cs1 148.4(5) . 2_654
N11 N13 O13A Cs1 -35.5(5) . 2_654
Cs1 N13 O13A Cs1 145.6(2) 3_446 2_654
Cs1 N13 O13A Cs1 0.0 2_654 2_654
O13A N13 O13B Cs1 171.4(5) . 1_455
N11 N13 O13B Cs1 -4.3(11) . 1_455
Cs1 N13 O13B Cs1 174.3(9) 3_446 1_455
Cs1 N13 O13B Cs1 -86.4(10) 2_654 1_455
O13A N13 O13B Cs1 -2.9(7) . 3_446
N11 N13 O13B Cs1 -178.5(5) . 3_446
Cs1 N13 O13B Cs1 0.0 3_446 3_446
Cs1 N13 O13B Cs1 99.3(7) 2_654 3_446
O13A Cs2 N21 N23 -64.5(4) 4_656 .
O23A Cs2 N21 N23 134.1(3) 4_656 .
O22B Cs2 N21 N23 -141.2(3) 3_556 .
O23B Cs2 N21 N23 -112.9(3) 3_556 .
O23A Cs2 N21 N23 16.7(3) . .
O22B Cs2 N21 N23 67.8(3) 2_654 .
O12A Cs2 N21 N23 165.0(3) . .
N11 Cs2 N21 N23 126.6(4) . .
O12B Cs2 N21 N23 -64.4(3) 1_655 .
O22A Cs2 N21 N23 43.5(4) 2_654 .
N23 Cs2 N21 N23 0.000(3) . .
O13A Cs2 N21 N22 64.8(5) 4_656 .
O23A Cs2 N21 N22 -96.6(5) 4_656 .
O22B Cs2 N21 N22 -11.9(5) 3_556 .
O23B Cs2 N21 N22 16.5(4) 3_556 .
O23A Cs2 N21 N22 146.0(5) . .
O22B Cs2 N21 N22 -162.8(4) 2_654 .
O12A Cs2 N21 N22 -65.7(4) . .
N11 Cs2 N21 N22 -104.1(5) . .
O12B Cs2 N21 N22 64.9(4) 1_655 .
O22A Cs2 N21 N22 172.8(4) 2_654 .
N23 Cs2 N21 N22 129.3(6) . .
N23 N21 N22 O22A -171.4(5) . .
Cs2 N21 N22 O22A 66.8(6) . .
N23 N21 N22 O22B 12.9(8) . .
Cs2 N21 N22 O22B -108.8(6) . .
N23 N21 N22 Cs2 87.1(33) . 2_655
Cs2 N21 N22 Cs2 -34.7(35) . 2_655
N22 N21 N23 O23B 14.4(8) . .
Cs2 N21 N23 O23B 151.9(5) . .
N22 N21 N23 O23A -168.0(5) . .
Cs2 N21 N23 O23A -30.6(5) . .
N22 N21 N23 Cs2 -137.4(5) . .
Cs2 N21 N23 Cs2 0.000(1) . .
N22 N21 N23 Cs1 -100.2(39) . 3_546
Cs2 N21 N23 Cs1 37.2(40) . 3_546
O13A Cs2 N23 O23B 18.9(10) 4_656 .
O23A Cs2 N23 O23B 174.6(8) 4_656 .
O22B Cs2 N23 O23B -72.6(9) 3_556 .
O23B Cs2 N23 O23B -57.7(9) 3_556 .
O23A Cs2 N23 O23B 98.2(10) . .
O22B Cs2 N23 O23B 128.9(9) 2_654 .
N21 Cs2 N23 O23B -115.1(11) . .
O12A Cs2 N23 O23B -129.8(9) . .
N11 Cs2 N23 O23B -161.9(9) . .
O12B Cs2 N23 O23B -2.3(9) 1_655 .
O22A Cs2 N23 O23B 98.0(9) 2_654 .
O13A Cs2 N23 O23A -79.3(4) 4_656 .
O23A Cs2 N23 O23A 76.4(5) 4_656 .
O22B Cs2 N23 O23A -170.8(3) 3_556 .
O23B Cs2 N23 O23A -155.9(4) 3_556 .
O23A Cs2 N23 O23A 0.000(3) . .
O22B Cs2 N23 O23A 30.7(4) 2_654 .
N21 Cs2 N23 O23A 146.7(5) . .
O12A Cs2 N23 O23A 132.1(4) . .
N11 Cs2 N23 O23A 100.0(4) . .
O12B Cs2 N23 O23A -100.5(4) 1_655 .
O22A Cs2 N23 O23A -0.2(4) 2_654 .
O13A Cs2 N23 N21 134.0(3) 4_656 .
O23A Cs2 N23 N21 -70.3(4) 4_656 .
O22B Cs2 N23 N21 42.5(3) 3_556 .
O23B Cs2 N23 N21 57.4(3) 3_556 .
O23A Cs2 N23 N21 -146.7(5) . .
O22B Cs2 N23 N21 -116.0(3) 2_654 .
N21 Cs2 N23 N21 0.000(3) . .
O12A Cs2 N23 N21 -14.7(3) . .
N11 Cs2 N23 N21 -46.8(3) . .
O12B Cs2 N23 N21 112.8(3) 1_655 .
O22A Cs2 N23 N21 -146.9(3) 2_654 .
O13A Cs2 N23 Cs1 -42.4(2) 4_656 3_546
O23A Cs2 N23 Cs1 113.3(2) 4_656 3_546
O22B Cs2 N23 Cs1 -133.94(13) 3_556 3_546
O23B Cs2 N23 Cs1 -119.0(2) 3_556 3_546
O23A Cs2 N23 Cs1 36.9(3) . 3_546
O22B Cs2 N23 Cs1 67.61(15) 2_654 3_546
N21 Cs2 N23 Cs1 -176.4(4) . 3_546
O12A Cs2 N23 Cs1 168.93(14) . 3_546
N11 Cs2 N23 Cs1 136.8(2) . 3_546
O12B Cs2 N23 Cs1 -63.64(14) 1_655 3_546
O22A Cs2 N23 Cs1 36.7(2) 2_654 3_546
O22A N22 O22B Cs1 -114.6(5) . .
N21 N22 O22B Cs1 60.6(7) . .
Cs2 N22 O22B Cs1 -111.5(3) 2_655 .
O22A N22 O22B Cs2 111.9(5) . 3_546
N21 N22 O22B Cs2 -72.9(7) . 3_546
Cs2 N22 O22B Cs2 115.0(4) 2_655 3_546
O22A N22 O22B Cs2 -3.0(6) . 2_655
N21 N22 O22B Cs2 172.1(5) . 2_655
Cs2 N22 O22B Cs2 0.000(2) 2_655 2_655
O22A Cs1 O22B N22 -97.4(7) 1_655 .
O13B Cs1 O22B N22 -57.3(4) 1_655 .
O12B Cs1 O22B N22 -7.6(4) 1_655 .
N11 Cs1 O22B N22 148.2(4) 2_655 .
O23B Cs1 O22B N22 27.2(4) 3_556 .
O13B Cs1 O22B N22 62.8(4) 3_656 .
O12B Cs1 O22B N22 -119.4(4) 3_646 .
O12A Cs1 O22B N22 -136.7(4) 3_646 .
O13A Cs1 O22B N22 107.4(4) 3_656 .
O23A Cs1 O22B N22 69.7(4) 3_556 .
O13A Cs1 O22B N22 -173.3(4) 2_655 .
O22A Cs1 O22B Cs2 47.4(6) 1_655 3_546
O13B Cs1 O22B Cs2 87.49(15) 1_655 3_546
O12B Cs1 O22B Cs2 137.20(12) 1_655 3_546
N11 Cs1 O22B Cs2 -67.02(15) 2_655 3_546
O23B Cs1 O22B Cs2 172.0(2) 3_556 3_546
O13B Cs1 O22B Cs2 -152.40(12) 3_656 3_546
O12B Cs1 O22B Cs2 25.38(11) 3_646 3_546
O12A Cs1 O22B Cs2 8.1(2) 3_646 3_546
O13A Cs1 O22B Cs2 -107.8(2) 3_656 3_546
O23A Cs1 O22B Cs2 -145.5(2) 3_556 3_546
O13A Cs1 O22B Cs2 -28.52(11) 2_655 3_546
O22A Cs1 O22B Cs2 147.1(5) 1_655 2_655
O13B Cs1 O22B Cs2 -172.84(13) 1_655 2_655
O12B Cs1 O22B Cs2 -123.12(12) 1_655 2_655
N11 Cs1 O22B Cs2 32.7(2) 2_655 2_655
O23B Cs1 O22B Cs2 -88.34(14) 3_556 2_655
O13B Cs1 O22B Cs2 -52.7(2) 3_656 2_655
O12B Cs1 O22B Cs2 125.06(14) 3_646 2_655
O12A Cs1 O22B Cs2 107.75(15) 3_646 2_655
O13A Cs1 O22B Cs2 -8.2(2) 3_656 2_655
O23A Cs1 O22B Cs2 -45.85(12) 3_556 2_655
O13A Cs1 O22B Cs2 71.16(14) 2_655 2_655
O22B N22 O22A Cs1 -97.3(7) . 1_455
N21 N22 O22A Cs1 87.1(7) . 1_455
Cs2 N22 O22A Cs1 -99.9(5) 2_655 1_455
O22B N22 O22A Cs2 2.7(5) . 2_655
N21 N22 O22A Cs2 -173.0(4) . 2_655
Cs2 N22 O22A Cs2 0.000(2) 2_655 2_655
O23A N23 O23B Cs2 -159.2(4) . 3_546
N21 N23 O23B Cs2 18.2(10) . 3_546
Cs2 N23 O23B Cs2 118.1(8) . 3_546
Cs1 N23 O23B Cs2 -167.7(7) 3_546 3_546
O23A N23 O23B Cs1 8.6(6) . 3_546
N21 N23 O23B Cs1 -174.1(4) . 3_546
Cs2 N23 O23B Cs1 -74.2(9) . 3_546
Cs1 N23 O23B Cs1 0.0 3_546 3_546
O23A N23 O23B Cs1 108.0(5) . .
N21 N23 O23B Cs1 -74.7(5) . .
Cs2 N23 O23B Cs1 25.3(9) . .
Cs1 N23 O23B Cs1 99.4(2) 3_546 .
O22A Cs1 O23B N23 -103.5(3) 1_655 .
O13B Cs1 O23B N23 -73.4(3) 1_655 .
O22B Cs1 O23B N23 81.1(3) . .
O12B Cs1 O23B N23 -32.4(3) 1_655 .
N11 Cs1 O23B N23 128.4(3) 2_655 .
O23B Cs1 O23B N23 21.9(3) 3_556 .
O13B Cs1 O23B N23 11.7(4) 3_656 .
O12B Cs1 O23B N23 -153.8(4) 3_646 .
O12A Cs1 O23B N23 -149.4(3) 3_646 .
O13A Cs1 O23B N23 106.6(6) 3_656 .
O23A Cs1 O23B N23 55.1(3) 3_556 .
O13A Cs1 O23B N23 155.9(3) 2_655 .
O22A Cs1 O23B Cs2 113.63(14) 1_655 3_546
O13B Cs1 O23B Cs2 143.7(2) 1_655 3_546
O22B Cs1 O23B Cs2 -61.7(2) . 3_546
O12B Cs1 O23B Cs2 -175.26(11) 1_655 3_546
N11 Cs1 O23B Cs2 -14.46(15) 2_655 3_546
O23B Cs1 O23B Cs2 -120.97(11) 3_556 3_546
O13B Cs1 O23B Cs2 -131.2(2) 3_656 3_546
O12B Cs1 O23B Cs2 63.36(13) 3_646 3_546
O12A Cs1 O23B Cs2 67.72(12) 3_646 3_546
O13A Cs1 O23B Cs2 -36.3(5) 3_656 3_546
O23A Cs1 O23B Cs2 -87.82(12) 3_556 3_546
O13A Cs1 O23B Cs2 13.03(11) 2_655 3_546
O22A Cs1 O23B Cs1 2.4(2) 1_655 3_546
O13B Cs1 O23B Cs1 32.52(15) 1_655 3_546
O22B Cs1 O23B Cs1 -173.0(2) . 3_546
O12B Cs1 O23B Cs1 73.53(14) 1_655 3_546
N11 Cs1 O23B Cs1 -125.68(13) 2_655 3_546
O23B Cs1 O23B Cs1 127.8(2) 3_556 3_546
O13B Cs1 O23B Cs1 117.6(2) 3_656 3_546
O12B Cs1 O23B Cs1 -47.85(13) 3_646 3_546
O12A Cs1 O23B Cs1 -43.49(13) 3_646 3_546
O13A Cs1 O23B Cs1 -147.5(4) 3_656 3_546
O23A Cs1 O23B Cs1 160.96(11) 3_556 3_546
O13A Cs1 O23B Cs1 -98.19(13) 2_655 3_546
O23B N23 O23A Cs2 95.6(6) . 4_646
N21 N23 O23A Cs2 -82.1(6) . 4_646
Cs2 N23 O23A Cs2 -113.7(5) . 4_646
Cs1 N23 O23A Cs2 103.5(5) 3_546 4_646
O23B N23 O23A Cs2 -150.7(4) . .
N21 N23 O23A Cs2 31.6(5) . .
Cs2 N23 O23A Cs2 0.000(1) . .
Cs1 N23 O23A Cs2 -142.9(3) 3_546 .
O23B N23 O23A Cs1 -7.8(6) . 3_546
N21 N23 O23A Cs1 174.5(4) . 3_546
Cs2 N23 O23A Cs1 142.9(3) . 3_546
Cs1 N23 O23A Cs1 0.000(1) 3_546 3_546
O13A Cs2 O23A N23 114.4(4) 4_656 .
O23A Cs2 O23A N23 -128.0(4) 4_656 .
O22B Cs2 O23A N23 11.4(4) 3_556 .
O23B Cs2 O23A N23 22.4(4) 3_556 .
O22B Cs2 O23A N23 -148.9(4) 2_654 .
N21 Cs2 O23A N23 -18.7(3) . .
O12A Cs2 O23A N23 -51.4(4) . .
N11 Cs2 O23A N23 -75.8(4) . .
O12B Cs2 O23A N23 76.0(4) 1_655 .
O22A Cs2 O23A N23 179.8(3) 2_654 .
N23 Cs2 O23A N23 0.000(3) . .
O13A Cs2 O23A Cs2 -108.3(2) 4_656 4_646
O23A Cs2 O23A Cs2 9.23(9) 4_656 4_646
O22B Cs2 O23A Cs2 148.58(11) 3_556 4_646
O23B Cs2 O23A Cs2 159.62(14) 3_556 4_646
O22B Cs2 O23A Cs2 -11.71(11) 2_654 4_646
N21 Cs2 O23A Cs2 118.5(2) . 4_646
O12A Cs2 O23A Cs2 85.79(15) . 4_646
N11 Cs2 O23A Cs2 61.38(13) . 4_646
O12B Cs2 O23A Cs2 -146.79(14) 1_655 4_646
O22A Cs2 O23A Cs2 -42.96(13) 2_654 4_646
N23 Cs2 O23A Cs2 137.2(4) . 4_646
O13A Cs2 O23A Cs1 1.1(3) 4_656 3_546
O23A Cs2 O23A Cs1 118.6(2) 4_656 3_546
O22B Cs2 O23A Cs1 -102.0(2) 3_556 3_546
O23B Cs2 O23A Cs1 -91.0(2) 3_556 3_546
O22B Cs2 O23A Cs1 97.7(2) 2_654 3_546
N21 Cs2 O23A Cs1 -132.1(3) . 3_546
O12A Cs2 O23A Cs1 -164.8(2) . 3_546
N11 Cs2 O23A Cs1 170.8(2) . 3_546
O12B Cs2 O23A Cs1 -37.4(2) 1_655 3_546
O22A Cs2 O23A Cs1 66.4(2) 2_654 3_546
N23 Cs2 O23A Cs1 -113.4(5) . 3_546
